data_2101250
loop_
_publ_author_name
'Schultz, A. J.'
'Carlin, R. L.'

_publ_section_title
;
 Single-crystal pulsed neutron diffraction structure of the
 antiferromagnet K~2~[FeCl~5~(H~2~O)] with and without applied pressure
;
_journal_issue 1
_journal_name_full 'Acta Crystallographica Section B'
_journal_page_first 43
_journal_page_last 47
_journal_paper_doi 10.1107/S0108768194008438
_journal_volume 51
_journal_year 1995
_chemical_formula_moiety 'K2,Cl5 Fe1 H2 O1'
_chemical_formula_sum 'Cl5 Fe H2 K2 O'
_space_group_IT_number 62
_space_group_name_Hall '-P 2ac 2n'
_space_group_name_H-M_alt 'P n m a'
_symmetry_cell_setting orthorhombic
_symmetry_space_group_name_Hall '-P 2ac 2n'
_symmetry_space_group_name_H-M 'P n m a'
_cell_angle_alpha 90
_cell_angle_beta 90
_cell_angle_gamma 90
_cell_formula_units_Z 4
_cell_length_a 13.452(5)
_cell_length_b 9.631(2)
_cell_length_c 7.003(2)
_cell_volume 907.3(5)
_diffrn_radiation_probe neutron
_diffrn_radiation_type neutron
_diffrn_radiation_wavelength 0.7
_exptl_absorpt_coefficient_mu 0.64
_cod_data_source_file cr0474.cif
_cod_original_formula_sum 'Cl5 Fe1 H2 K2 O1'
_cod_database_code 2101250

loop_
_space_group_symop_id
_space_group_symop_operation_xyz
1 x,y,z
2 -x+1/2,-y,z+1/2
3 x+1/2,-y+1/2,-z+1/2
4 -x,y+1/2,-z
5 -x,-y,-z
6 x+1/2,y,-z+1/2
7 -x+1/2,y+1/2,z+1/2
8 x,-y+1/2,z

loop_
_atom_site_label
_atom_site_fract_x
_atom_site_fract_y
_atom_site_fract_z
_atom_site_U_iso_or_equiv
K .3538(2) .0023(3) .8540(3) 0.0089(5)
Fe .11410(10) .25 .8061(2) 0.055(2)
Cl(1) .21860(10) .25 1.0785(2) 0.0075(3)
Cl(2) .25250(10) .25 .6043(2) 0.0063(2)
Cl(3) .00620(10) .25 .5326(2) 0.0076(3)
Cl(4) .10447(8) .00376(7) .81410(10) 0.0075(2)
O -.0088(2) .25 .9839(3) .0102(5)
H -.0350(4) .3314(3) 1.0441(5) 0.0280(10)

loop_
_geom_angle_atom_site_label_1
_geom_angle_atom_site_label_2
_geom_angle_atom_site_label_3
_geom_angle
O Fe Cl(1) 89.40(10)
O Fe Cl(2) 179.70(10)
O Fe Cl(3) 89.80(10)
O Fe Cl(4) 86.67(4)
O Fe Cl(4)* 86.67(4)
Cl(1) Fe Cl(2) 90.85(8)
Cl(1) Fe Cl(3) 179.21(9)
Cl(1) Fe Cl(4) 90.77(4)
Cl(1) Fe Cl(4)* 90.77(4)
Cl(2) Fe Cl(3) 89.94(7)
Cl(2) Fe Cl(4) 93.32(4)
Cl(2) Fe Cl(4)* 93.32(4)
Cl(3) Fe Cl(4) 89.19(4)
Cl(3) Fe Cl(4)* 89.19(4)
Cl(4) Fe Cl(4) 173.16(8)

loop_
_geom_bond_atom_site_label_1
_geom_bond_atom_site_label_2
_geom_bond_distance
Fe O 2.070(3)
Fe Cl(1) 2.369(2)
Fe Cl(2) 2.337(2)
Fe Cl(3) 2.403(2)
Fe Cl(4) 2.3757(9)
Fe Cl(4)* 2.3757(9)
